data_1560221
loop_
_publ_author_name
'Wagner, Hannah K.'
'Wadepohl, Hubert'
'Ballmann, Joachim'

_publ_section_title
;
 A 2,2&#x2032;-diphosphinotolane as a versatile precursor for the
 synthesis of P-ylidic mesoionic carbenes via reversible C--P bond
 formation
;
_journal_issue 10
_journal_name_full 'Chemical Science'
_journal_page_first 3693
_journal_page_last 3701
_journal_paper_doi 10.1039/D0SC06128J
_journal_volume 12
_journal_year 2021
_chemical_formula_sum 'C33 H43 Cl5 N P2 Ta'
_chemical_formula_weight 873.82
_chemical_properties_physical 'air-sensitive, moisture-sensitive'
_space_group_crystal_system orthorhombic
_space_group_IT_number 61
_space_group_name_Hall '-P 2ac 2ab'
_space_group_name_H-M_alt 'P b c a'
_atom_sites_solution_hydrogens geom
_atom_sites_solution_primary iterative
_atom_sites_solution_secondary difmap
_audit_block_code ba_hw27
_audit_creation_date 2019-12-09
_audit_creation_method
;
encif (version 1.121)

encifer (version_id = 274361.64)

Olex2 1.3
(compiled 2020.07.31 svn.rc2a7746 for OlexSys, GUI svn.r6145)
;
_audit_update_record
;
2020-10-08 deposited with the CCDC.	2021-01-22 downloaded from the CCDC.
;
_cell_angle_alpha 90
_cell_angle_beta 90
_cell_angle_gamma 90
_cell_formula_units_Z 8
_cell_length_a 20.20265(10)
_cell_length_b 16.84883(9)
_cell_length_c 20.75660(9)
_cell_measurement_reflns_used 75262
_cell_measurement_temperature 120(1)
_cell_measurement_theta_max 33.9440
_cell_measurement_theta_min 2.5520
_cell_volume 7065.36(6)
_computing_cell_refinement 'CrysAlisPro 1.171.40.67a (Rigaku OD, 2019)'
_computing_data_collection 'CrysAlisPro 1.171.40.67a (Rigaku OD, 2019)'
_computing_data_reduction 'CrysAlisPro 1.171.40.67a (Rigaku OD, 2019)'
_computing_publication_material 'encif (Wadepohl, 2009-19); encifer (Allen et al., 2004)'
_computing_structure_refinement 'SHELXL-20xx (Sheldrick, 2015)'
_computing_structure_solution 'SUPERFLIP (Palatinus, 2007-2009)'
_diffrn_ambient_temperature 120(1)
_diffrn_detector 'CCD plate'
_diffrn_detector_area_resol_mean 7.9621
_diffrn_detector_type Eos
_diffrn_measured_fraction_theta_full 1.000
_diffrn_measured_fraction_theta_max 1.000
_diffrn_measurement_details
;
List of Runs (angles in degrees, time in seconds):

  # Type    Start    End  Width  t~exp~   \w     \q     \k     \f   Frames
#--------------------------------------------------------------------------
  1  \w     -2.00  24.00   0.50   15.00    --   31.15  82.00 148.39   52
  2  \w      6.00 104.00   0.50   15.00    --   31.15  38.00   0.00  196
  3  \w    -38.00  53.00   0.50   15.00    --   31.15 -57.00-150.00  182
  4  \w     11.00  42.00   0.50   15.00    --   31.15  57.00 -90.00   62
  5  \w     11.00 100.00   0.50   15.00    --   31.15  57.00 -90.00  178
  6  \w     64.00 100.00   0.50   15.00    --   31.15  57.00 -90.00   72
  7  \w    -18.00   7.00   0.50   15.00    --   31.15 -99.00-150.00   50
  8  \w     24.00  73.00   0.50   15.00    --   31.15 -99.00-150.00   98
  9  \w      2.00  36.00   0.50   15.00    --   31.15  77.00 -60.00   68
 10  \w      7.00  32.00   0.50   15.00    --   31.15  38.00 150.00   50
 11  \w     76.00 102.00   0.50   15.00    --   31.15  38.00 150.00   52
 12  \w    -20.00  54.00   0.50   15.00    --   31.15 -99.00  30.00  148
 13  \w      2.00  96.00   0.50   15.00    --   31.15  77.00  60.00  188
 14  \w    -38.00  51.00   0.50   15.00    --   31.15 -57.00 120.00  178
 15  \w      6.00  37.00   0.50   15.00    --   31.15  38.00-150.00   62
 16  \w      7.00  41.00   0.50   15.00    --   31.15  77.00   0.00   68
 17  \w     61.00  86.00   0.50   15.00    --   31.15  77.00   0.00   50
 18  \w      2.00  39.00   0.50   15.00    --   31.15  77.00-150.00   74
 19  \w     65.00  97.00   0.50   15.00    --   31.15  77.00-150.00   64
 20  \w    -39.00  61.00   0.50   15.00    --   31.15 -77.00 -60.00  200
 21  \w    -20.00  73.00   0.50   15.00    --   31.15 -99.00  90.00  186
 22  \w    -38.00 -13.00   0.50   15.00    --   31.15 -57.00 -60.00   50
;
_diffrn_measurement_device 'four-circle diffractometer'
_diffrn_measurement_device_type 'Agilent SuperNova, Dual, Cu at home/near, Eos'
_diffrn_measurement_method '\w scans'
_diffrn_measurement_specimen_support 'polyimid foil'
_diffrn_orient_matrix_type 'CrysAlisPro convention (1999,Acta A55,543-557)'
_diffrn_orient_matrix_UB_11 -0.0056761000
_diffrn_orient_matrix_UB_12 -0.0412173000
_diffrn_orient_matrix_UB_13 -0.0041255000
_diffrn_orient_matrix_UB_21 -0.0234005000
_diffrn_orient_matrix_UB_22 0.0007683000
_diffrn_orient_matrix_UB_23 0.0254691000
_diffrn_orient_matrix_UB_31 -0.0255697000
_diffrn_orient_matrix_UB_32 0.0084512000
_diffrn_orient_matrix_UB_33 -0.0224061000
_diffrn_radiation_collimation 'focusing mirrors'
_diffrn_radiation_monochromator mirror
_diffrn_radiation_probe x-ray
_diffrn_radiation_type 'Mo K\a'
_diffrn_radiation_wavelength 0.71073
_diffrn_radiation_xray_symbol K-L~2,3~
_diffrn_reflns_av_R_equivalents 0.0364
_diffrn_reflns_av_unetI/netI 0.0126
_diffrn_reflns_Laue_measured_fraction_full 1.000
_diffrn_reflns_Laue_measured_fraction_max 1.000
_diffrn_reflns_limit_h_max 28
_diffrn_reflns_limit_h_min -28
_diffrn_reflns_limit_k_max 24
_diffrn_reflns_limit_k_min -23
_diffrn_reflns_limit_l_max 29
_diffrn_reflns_limit_l_min -29
_diffrn_reflns_number 191149
_diffrn_reflns_point_group_measured_fraction_full 1.000
_diffrn_reflns_point_group_measured_fraction_max 1.000
_diffrn_reflns_theta_full 25.242
_diffrn_reflns_theta_max 30.508
_diffrn_reflns_theta_min 2.206
_diffrn_source 'microfocus X-Ray tube'
_diffrn_source_type 'Agilent SuperNova (Mo) X-ray Source'
_exptl_absorpt_coefficient_mu 3.605
_exptl_absorpt_correction_T_max 1.000
_exptl_absorpt_correction_T_min 0.651
_exptl_absorpt_correction_type gaussian
_exptl_absorpt_process_details
;
CrysAlisPro 1.171.40.67a (Rigaku Oxford Diffraction, 2019)
Numerical absorption correction based on gaussian integration over
 a multifaceted crystal model (Busing & Levy, 1957).
Empirical absorption correction using spherical harmonics,
 implemented in SCALE3 ABSPACK scaling algorithm.
;
_exptl_crystal_colour orange
_exptl_crystal_colour_primary orange
_exptl_crystal_density_diffrn 1.643
_exptl_crystal_description irregular
_exptl_crystal_F_000 3488
_exptl_crystal_size_max 0.169
_exptl_crystal_size_mid 0.145
_exptl_crystal_size_min 0.114
_refine_diff_density_max 2.381
_refine_diff_density_min -0.626
_refine_diff_density_rms 0.074
_refine_ls_extinction_method none
_refine_ls_goodness_of_fit_ref 1.027
_refine_ls_hydrogen_treatment constr
_refine_ls_matrix_type full
_refine_ls_number_parameters 387
_refine_ls_number_reflns 10780
_refine_ls_number_restraints 0
_refine_ls_restrained_S_all 1.027
_refine_ls_R_factor_all 0.0231
_refine_ls_R_factor_gt 0.0196
_refine_ls_shift/su_max 0.000
_refine_ls_shift/su_mean 0.000
_refine_ls_structure_factor_coef Fsqd
_refine_ls_weighting_details 'w=1/[\s^2^(Fo^2^)+(0.0209P)^2^+7.3579P] where P=(Fo^2^+2Fc^2^)/3'
_refine_ls_weighting_scheme calc
_refine_ls_wR_factor_gt 0.0461
_refine_ls_wR_factor_ref 0.0476
_reflns_Friedel_coverage 0.000
_reflns_number_gt 9772
_reflns_number_total 10780
_reflns_threshold_expression 'I > 2\s(I)'
_cod_data_source_file d0sc06128j2.cif
_cod_data_source_block ba_hw27
_cod_depositor_comments 'Adding full bibliography for 1560218--1560233.cif.'
_cod_database_code 1560221
_audit_block_refno 3467
_audit_block_usercomment 'HW239, irregular, orange'
_shelx_space_group_comment
;
The symmetry employed for this shelxl refinement is uniquely defined
by the following loop, which should always be used as a source of
symmetry information in preference to the above space-group names.
They are only intended as comments.
;
_reflns_odcompleteness_completeness 99.92
_reflns_odcompleteness_iscentric 1
_reflns_odcompleteness_theta 30.44
_shelxl_version_number 2018/3
_olex2_refinement_description
;
1. Fixed Uiso
 At 1.2 times of:
  All C(H) groups, All C(H,H) groups
 At 1.5 times of:
  All C(H,H,H) groups
2.a Ternary CH refined with riding coordinates:
 C15(H15), C18(H18), C21(H21), C24(H24)
2.b Secondary CH2 refined with riding coordinates:
 C51(H51A,H51B)
2.c Aromatic/amide H refined with riding coordinates:
 C4(H4), C5(H5), C6(H6), C7(H7), C11(H11), C12(H12), C13(H13), C14(H14),
 C28(H28), C29(H29), C30(H30), C31(H31), C32(H32)
2.d Idealised Me refined as rotating group:
 C16(H16A,H16B,H16C), C17(H17A,H17B,H17C), C19(H19A,H19B,H19C), C20(H20A,H20B,
 H20C), C22(H22A,H22B,H22C), C23(H23A,H23B,H23C), C25(H25A,H25B,H25C), C26(H26A,
 H26B,H26C)
;
_oxdiff_exptl_absorpt_empirical_details
;
Empirical correction (ABSPACK) includes:
- Absorption correction using spherical harmonics
- Frame scaling
- B-factor correction
;
_oxdiff_exptl_absorpt_empirical_full_max 1.238
_oxdiff_exptl_absorpt_empirical_full_min 0.907
_cell_oxdiff_measurement_reflns_used 75268

loop_
_symmetry_equiv_pos_as_xyz
'x, y, z'
'-x+1/2, -y, z+1/2'
'x+1/2, -y+1/2, -z'
'-x, y+1/2, -z+1/2'
'-x, -y, -z'
'x-1/2, y, -z-1/2'
'-x-1/2, y-1/2, z'
'x, -y-1/2, z-1/2'

loop_
_atom_site_label
_atom_site_type_symbol
_atom_site_fract_x
_atom_site_fract_y
_atom_site_fract_z
_atom_site_U_iso_or_equiv
_atom_site_adp_type
_atom_site_occupancy
_atom_site_site_symmetry_order
_atom_site_calc_flag
_atom_site_refinement_flags_posn
_atom_site_refinement_flags_adp
_atom_site_refinement_flags_occupancy
_atom_site_disorder_assembly
_atom_site_disorder_group
Ta Ta 0.31681(2) 0.35951(2) 0.32716(2) 0.01512(2) Uani 1 1 d . . . . .
Cl1 Cl 0.20879(2) 0.29519(3) 0.32987(2) 0.02611(9) Uani 1 1 d . . . . .
Cl2 Cl 0.35628(2) 0.25761(3) 0.25594(2) 0.02143(8) Uani 1 1 d . . . . .
Cl3 Cl 0.28570(2) 0.43163(3) 0.42333(2) 0.02309(8) Uani 1 1 d . . . . .
P1 P 0.54904(2) 0.41180(2) 0.31752(2) 0.01458(7) Uani 1 1 d . . . . .
P2 P 0.36538(2) 0.25560(2) 0.42094(2) 0.01465(8) Uani 1 1 d . . . . .
N N 0.30345(7) 0.43312(9) 0.26560(7) 0.0187(3) Uani 1 1 d . . . . .
C1 C 0.47822(8) 0.35213(9) 0.34095(7) 0.0140(3) Uani 1 1 d . . . . .
C2 C 0.42275(8) 0.39936(10) 0.34131(7) 0.0146(3) Uani 1 1 d . . . . .
C3 C 0.43922(8) 0.48589(10) 0.33613(7) 0.0156(3) Uani 1 1 d . . . . .
C4 C 0.39568(9) 0.54977(11) 0.34255(9) 0.0209(3) Uani 1 1 d . . . . .
H4 H 0.349928 0.540457 0.349950 0.025 Uiso 1 1 calc R U . . .
C5 C 0.41952(11) 0.62735(11) 0.33806(9) 0.0247(4) Uani 1 1 d . . . . .
H5 H 0.389616 0.670448 0.342925 0.030 Uiso 1 1 calc R U . . .
C6 C 0.48596(11) 0.64290(11) 0.32665(9) 0.0248(4) Uani 1 1 d . . . . .
H6 H 0.501079 0.696167 0.323762 0.030 Uiso 1 1 calc R U . . .
C7 C 0.53023(10) 0.58071(11) 0.31946(8) 0.0217(3) Uani 1 1 d . . . . .
H7 H 0.575708 0.590571 0.311036 0.026 Uiso 1 1 calc R U . . .
C8 C 0.50643(9) 0.50333(10) 0.32488(8) 0.0169(3) Uani 1 1 d . . . . .
C9 C 0.48676(8) 0.26560(9) 0.35166(7) 0.0141(3) Uani 1 1 d . . . . .
C10 C 0.44501(8) 0.21850(9) 0.39124(7) 0.0144(3) Uani 1 1 d . . . . .
C11 C 0.46307(9) 0.13978(10) 0.40331(8) 0.0186(3) Uani 1 1 d . . . . .
H11 H 0.436020 0.108702 0.430970 0.022 Uiso 1 1 calc R U . . .
C12 C 0.51909(9) 0.10527(10) 0.37637(8) 0.0200(3) Uani 1 1 d . . . . .
H12 H 0.529976 0.051620 0.385627 0.024 Uiso 1 1 calc R U . . .
C13 C 0.55868(9) 0.14968(10) 0.33610(9) 0.0202(3) Uani 1 1 d . . . . .
H13 H 0.596552 0.126654 0.316424 0.024 Uiso 1 1 calc R U . . .
C14 C 0.54250(8) 0.22851(10) 0.32464(8) 0.0181(3) Uani 1 1 d . . . . .
H14 H 0.570449 0.258795 0.297243 0.022 Uiso 1 1 calc R U . . .
C15 C 0.56899(8) 0.39653(11) 0.23224(8) 0.0189(3) Uani 1 1 d . . . . .
H15 H 0.595323 0.346495 0.228404 0.023 Uiso 1 1 calc R U . . .
C16 C 0.61154(9) 0.46533(12) 0.20729(9) 0.0245(4) Uani 1 1 d . . . . .
H16A H 0.585810 0.514608 0.208662 0.037 Uiso 1 1 calc R U . . .
H16B H 0.625063 0.454472 0.162815 0.037 Uiso 1 1 calc R U . . .
H16C H 0.650950 0.470886 0.234454 0.037 Uiso 1 1 calc R U . . .
C17 C 0.50517(9) 0.38640(12) 0.19343(8) 0.0237(4) Uani 1 1 d . . . . .
H17A H 0.480033 0.341292 0.210456 0.036 Uiso 1 1 calc R U . . .
H17B H 0.516143 0.376653 0.148125 0.036 Uiso 1 1 calc R U . . .
H17C H 0.478452 0.434763 0.196844 0.036 Uiso 1 1 calc R U . . .
C18 C 0.62389(9) 0.41452(11) 0.36691(9) 0.0211(3) Uani 1 1 d . . . . .
H18 H 0.648939 0.462924 0.353389 0.025 Uiso 1 1 calc R U . . .
C19 C 0.67098(9) 0.34420(13) 0.35774(10) 0.0284(4) Uani 1 1 d . . . . .
H19A H 0.650483 0.295983 0.375044 0.043 Uiso 1 1 calc R U . . .
H19B H 0.712533 0.354629 0.380587 0.043 Uiso 1 1 calc R U . . .
H19C H 0.680062 0.336984 0.311736 0.043 Uiso 1 1 calc R U . . .
C20 C 0.60534(11) 0.42694(13) 0.43774(9) 0.0296(4) Uani 1 1 d . . . . .
H20A H 0.570763 0.467552 0.440862 0.044 Uiso 1 1 calc R U . . .
H20B H 0.644474 0.444269 0.461838 0.044 Uiso 1 1 calc R U . . .
H20C H 0.588925 0.376960 0.455837 0.044 Uiso 1 1 calc R U . . .
C21 C 0.31619(8) 0.16513(11) 0.43776(9) 0.0210(3) Uani 1 1 d . . . . .
H21 H 0.342859 0.129652 0.466352 0.025 Uiso 1 1 calc R U . . .
C22 C 0.25226(10) 0.18741(13) 0.47329(10) 0.0291(4) Uani 1 1 d . . . . .
H22A H 0.263303 0.211488 0.514900 0.044 Uiso 1 1 calc R U . . .
H22B H 0.225615 0.139593 0.480361 0.044 Uiso 1 1 calc R U . . .
H22C H 0.227013 0.225384 0.447302 0.044 Uiso 1 1 calc R U . . .
C23 C 0.30052(10) 0.12006(11) 0.37573(10) 0.0258(4) Uani 1 1 d . . . . .
H23A H 0.270368 0.151699 0.349117 0.039 Uiso 1 1 calc R U . . .
H23B H 0.279557 0.069280 0.386379 0.039 Uiso 1 1 calc R U . . .
H23C H 0.341603 0.110297 0.351899 0.039 Uiso 1 1 calc R U . . .
C24 C 0.38243(9) 0.29496(11) 0.50315(8) 0.0219(3) Uani 1 1 d . . . . .
H24 H 0.340528 0.320299 0.518462 0.026 Uiso 1 1 calc R U . . .
C25 C 0.43495(11) 0.36024(11) 0.50175(9) 0.0268(4) Uani 1 1 d . . . . .
H25A H 0.476714 0.338354 0.485582 0.040 Uiso 1 1 calc R U . . .
H25B H 0.441560 0.380966 0.545392 0.040 Uiso 1 1 calc R U . . .
H25C H 0.420257 0.403259 0.473371 0.040 Uiso 1 1 calc R U . . .
C26 C 0.40036(11) 0.23106(13) 0.55273(9) 0.0299(4) Uani 1 1 d . . . . .
H26A H 0.363357 0.193854 0.557245 0.045 Uiso 1 1 calc R U . . .
H26B H 0.409367 0.256161 0.594405 0.045 Uiso 1 1 calc R U . . .
H26C H 0.439802 0.202296 0.538235 0.045 Uiso 1 1 calc R U . . .
C27 C 0.29446(8) 0.48239(10) 0.21358(8) 0.0179(3) Uani 1 1 d . . . . .
C28 C 0.31464(10) 0.45770(12) 0.15223(9) 0.0250(4) Uani 1 1 d . . . . .
H28 H 0.338879 0.409759 0.147366 0.030 Uiso 1 1 calc R U . . .
C29 C 0.29923(11) 0.50328(14) 0.09836(9) 0.0332(5) Uani 1 1 d . . . . .
H29 H 0.312272 0.485676 0.056777 0.040 Uiso 1 1 calc R U . . .
C30 C 0.26515(11) 0.57387(15) 0.10484(10) 0.0341(5) Uani 1 1 d . . . . .
H30 H 0.253506 0.603749 0.067721 0.041 Uiso 1 1 calc R U . . .
C31 C 0.24792(10) 0.60111(13) 0.16576(10) 0.0312(4) Uani 1 1 d . . . . .
H31 H 0.226277 0.650836 0.170445 0.037 Uiso 1 1 calc R U . . .
C32 C 0.26234(9) 0.55561(11) 0.21985(9) 0.0232(3) Uani 1 1 d . . . . .
H32 H 0.250305 0.574362 0.261396 0.028 Uiso 1 1 calc R U . . .
Cl4 Cl 0.42504(3) 0.94815(3) 0.47109(2) 0.03556(11) Uani 1 1 d . . . . .
Cl5 Cl 0.41893(3) 0.77531(3) 0.46457(3) 0.03751(12) Uani 1 1 d . . . . .
C51 C 0.37596(11) 0.86242(12) 0.48373(11) 0.0308(4) Uani 1 1 d . . . . .
H51A H 0.362008 0.860376 0.529422 0.037 Uiso 1 1 calc R U . . .
H51B H 0.335594 0.865879 0.456834 0.037 Uiso 1 1 calc R U . . .

loop_
_atom_site_aniso_label
_atom_site_aniso_U_11
_atom_site_aniso_U_22
_atom_site_aniso_U_33
_atom_site_aniso_U_23
_atom_site_aniso_U_13
_atom_site_aniso_U_12
Ta 0.01219(3) 0.01717(4) 0.01600(3) 0.00343(2) -0.00008(2) 0.00047(2)
Cl1 0.01465(18) 0.0288(2) 0.0349(2) 0.01003(18) -0.00213(16) -0.00352(16)
Cl2 0.02157(19) 0.02277(19) 0.01996(17) -0.00317(15) -0.00026(14) -0.00324(15)
Cl3 0.0248(2) 0.02168(19) 0.02278(18) 0.00250(15) 0.00653(15) 0.00683(16)
P1 0.01332(18) 0.01440(18) 0.01602(17) 0.00242(14) -0.00083(14) -0.00151(14)
P2 0.01433(18) 0.01439(18) 0.01522(17) 0.00265(14) 0.00255(14) 0.00099(14)
N 0.0138(6) 0.0182(7) 0.0240(7) 0.0035(5) -0.0009(5) -0.0009(5)
C1 0.0141(7) 0.0146(7) 0.0132(6) 0.0004(5) 0.0005(5) -0.0015(5)
C2 0.0163(7) 0.0151(7) 0.0124(6) 0.0012(5) 0.0003(5) -0.0001(6)
C3 0.0192(8) 0.0131(7) 0.0145(7) -0.0004(5) -0.0025(5) 0.0002(6)
C4 0.0221(8) 0.0181(8) 0.0223(8) -0.0005(6) -0.0023(6) 0.0031(6)
C5 0.0326(10) 0.0154(8) 0.0262(9) -0.0013(6) -0.0057(7) 0.0043(7)
C6 0.0338(10) 0.0145(8) 0.0262(9) 0.0004(6) -0.0092(7) -0.0035(7)
C7 0.0252(9) 0.0183(8) 0.0215(8) 0.0027(6) -0.0051(6) -0.0053(7)
C8 0.0200(8) 0.0144(7) 0.0162(7) 0.0007(5) -0.0031(6) -0.0009(6)
C9 0.0139(7) 0.0141(7) 0.0144(6) 0.0003(5) -0.0012(5) 0.0002(5)
C10 0.0142(7) 0.0141(7) 0.0150(6) 0.0008(5) -0.0006(5) 0.0006(5)
C11 0.0192(8) 0.0148(7) 0.0219(8) 0.0030(6) 0.0009(6) -0.0014(6)
C12 0.0211(8) 0.0138(7) 0.0249(8) -0.0004(6) -0.0019(6) 0.0032(6)
C13 0.0179(8) 0.0194(8) 0.0234(8) -0.0016(6) 0.0011(6) 0.0050(6)
C14 0.0158(7) 0.0180(8) 0.0206(7) 0.0011(6) 0.0030(6) 0.0011(6)
C15 0.0182(8) 0.0208(8) 0.0177(7) 0.0031(6) 0.0036(6) -0.0008(6)
C16 0.0200(8) 0.0295(9) 0.0240(8) 0.0072(7) 0.0027(7) -0.0063(7)
C17 0.0233(9) 0.0305(9) 0.0172(7) -0.0004(7) 0.0004(6) -0.0063(7)
C18 0.0175(8) 0.0212(8) 0.0247(8) 0.0047(6) -0.0061(6) -0.0053(6)
C19 0.0178(8) 0.0350(11) 0.0324(10) 0.0029(8) -0.0061(7) 0.0019(7)
C20 0.0313(10) 0.0334(10) 0.0241(9) -0.0003(8) -0.0101(8) 0.0024(8)
C21 0.0176(8) 0.0191(8) 0.0263(8) 0.0072(7) 0.0053(6) -0.0008(6)
C22 0.0200(8) 0.0353(11) 0.0320(9) 0.0100(8) 0.0092(7) -0.0010(8)
C23 0.0214(8) 0.0188(8) 0.0370(10) 0.0002(7) 0.0019(7) -0.0042(7)
C24 0.0259(9) 0.0246(9) 0.0151(7) 0.0007(6) 0.0023(6) 0.0042(7)
C25 0.0391(11) 0.0230(9) 0.0181(8) -0.0022(7) -0.0033(7) -0.0016(8)
C26 0.0354(11) 0.0341(11) 0.0201(8) 0.0087(8) -0.0027(7) -0.0019(8)
C27 0.0151(7) 0.0208(8) 0.0179(7) 0.0039(6) -0.0001(6) -0.0026(6)
C28 0.0288(9) 0.0260(9) 0.0203(8) -0.0002(7) 0.0034(7) -0.0012(7)
C29 0.0389(11) 0.0432(12) 0.0176(8) 0.0033(8) 0.0036(8) -0.0056(10)
C30 0.0299(10) 0.0453(13) 0.0272(9) 0.0189(9) -0.0015(8) -0.0023(9)
C31 0.0258(10) 0.0300(10) 0.0379(11) 0.0145(8) 0.0038(8) 0.0054(8)
C32 0.0224(9) 0.0239(9) 0.0232(8) 0.0039(7) 0.0046(7) 0.0024(7)
Cl4 0.0553(3) 0.0254(2) 0.0259(2) 0.00217(18) 0.0011(2) -0.0046(2)
Cl5 0.0283(2) 0.0261(2) 0.0582(3) -0.0020(2) -0.0045(2) 0.00390(19)
C51 0.0257(9) 0.0276(10) 0.0392(11) -0.0015(8) 0.0014(8) 0.0034(8)

loop_
_atom_type_symbol
_atom_type_description
_atom_type_scat_dispersion_real
_atom_type_scat_dispersion_imag
_atom_type_scat_source
C C 0.0033 0.0016 'International Tables Vol C Tables 4.2.6.8 and 6.1.1.4'
H H 0.0000 0.0000 'International Tables Vol C Tables 4.2.6.8 and 6.1.1.4'
Cl Cl 0.1484 0.1585 'International Tables Vol C Tables 4.2.6.8 and 6.1.1.4'
N N 0.0061 0.0033 'International Tables Vol C Tables 4.2.6.8 and 6.1.1.4'
P P 0.1023 0.0942 'International Tables Vol C Tables 4.2.6.8 and 6.1.1.4'
Ta Ta -0.7052 6.5227 'International Tables Vol C Tables 4.2.6.8 and 6.1.1.4'

loop_
_exptl_crystal_face_index_h
_exptl_crystal_face_index_k
_exptl_crystal_face_index_l
_exptl_crystal_face_perp_dist
27 -5 -7 0.0492
-11 21 5 0.0657
10 0 -27 0.0460
-18 -17 -10 0.0732
6 -21 12 0.0563
-13 4 26 0.0883
-27 6 -6 0.0893
-14 15 -17 0.0784
14 -21 0 0.0474
-22 -12 11 0.0907
8 -11 24 0.0643
22 5 17 0.0705
-21 -16 2 0.0762
27 5 -5 0.0455
8 5 27 0.0670
-4 22 -10 0.0532
21 -16 -6 0.0449
-10 -18 -17 0.0729
0 -20 17 0.0600
-19 -18 1 0.0687
-20 15 -10 0.0791

loop_
_geom_angle_atom_site_label_1
_geom_angle_atom_site_label_2
_geom_angle_atom_site_label_3
_geom_angle
_geom_angle_site_symmetry_1
_geom_angle_site_symmetry_3
_geom_angle_publ_flag
Cl1 Ta P2 91.129(14) . . ?
Cl2 Ta Cl1 89.635(16) . . ?
Cl2 Ta Cl3 162.335(15) . . ?
Cl2 Ta P2 82.205(13) . . ?
Cl3 Ta Cl1 88.378(16) . . ?
Cl3 Ta P2 80.288(13) . . ?
N Ta Cl1 100.86(5) . . ?
N Ta Cl2 96.05(5) . . ?
N Ta Cl3 101.57(5) . . ?
N Ta P2 167.89(5) . . ?
N Ta C2 91.69(6) . . ?
C2 Ta Cl1 167.45(4) . . ?
C2 Ta Cl2 88.74(4) . . ?
C2 Ta Cl3 89.41(4) . . ?
C2 Ta P2 76.32(4) . . ?
C1 P1 C15 110.75(8) . . ?
C1 P1 C18 121.05(8) . . ?
C8 P1 C1 94.36(8) . . ?
C8 P1 C15 108.19(8) . . ?
C8 P1 C18 109.37(8) . . ?
C18 P1 C15 111.29(8) . . ?
C10 P2 Ta 106.70(5) . . ?
C10 P2 C21 104.69(8) . . ?
C10 P2 C24 105.50(8) . . ?
C21 P2 Ta 117.27(6) . . ?
C21 P2 C24 102.68(8) . . ?
C24 P2 Ta 118.67(6) . . ?
C27 N Ta 173.40(13) . . ?
C2 C1 P1 108.87(12) . . ?
C2 C1 C9 131.49(15) . . ?
C9 C1 P1 119.50(12) . . ?
C1 C2 Ta 126.78(12) . . ?
C1 C2 C3 112.44(14) . . ?
C3 C2 Ta 119.29(11) . . ?
C4 C3 C2 127.07(16) . . ?
C4 C3 C8 117.53(15) . . ?
C8 C3 C2 115.38(14) . . ?
C3 C4 H4 120.1 . . ?
C5 C4 C3 119.86(17) . . ?
C5 C4 H4 120.1 . . ?
C4 C5 H5 119.3 . . ?
C6 C5 C4 121.45(17) . . ?
C6 C5 H5 119.3 . . ?
C5 C6 H6 120.0 . . ?
C7 C6 C5 119.99(17) . . ?
C7 C6 H6 120.0 . . ?
C6 C7 H7 120.8 . . ?
C6 C7 C8 118.42(18) . . ?
C8 C7 H7 120.8 . . ?
C3 C8 P1 107.51(12) . . ?
C7 C8 P1 129.73(14) . . ?
C7 C8 C3 122.74(16) . . ?
C10 C9 C1 124.49(14) . . ?
C14 C9 C1 118.05(14) . . ?
C14 C9 C10 117.29(14) . . ?
C9 C10 P2 121.70(12) . . ?
C11 C10 P2 119.49(12) . . ?
C11 C10 C9 118.61(15) . . ?
C10 C11 H11 118.8 . . ?
C12 C11 C10 122.49(16) . . ?
C12 C11 H11 118.8 . . ?
C11 C12 H12 120.3 . . ?
C13 C12 C11 119.32(16) . . ?
C13 C12 H12 120.3 . . ?
C12 C13 H13 120.4 . . ?
C12 C13 C14 119.13(16) . . ?
C14 C13 H13 120.4 . . ?
C9 C14 H14 118.5 . . ?
C13 C14 C9 123.09(16) . . ?
C13 C14 H14 118.5 . . ?
P1 C15 H15 108.2 . . ?
C16 C15 P1 110.08(13) . . ?
C16 C15 H15 108.2 . . ?
C17 C15 P1 109.80(12) . . ?
C17 C15 H15 108.2 . . ?
C17 C15 C16 112.27(15) . . ?
C15 C16 H16A 109.5 . . ?
C15 C16 H16B 109.5 . . ?
C15 C16 H16C 109.5 . . ?
H16A C16 H16B 109.5 . . ?
H16A C16 H16C 109.5 . . ?
H16B C16 H16C 109.5 . . ?
C15 C17 H17A 109.5 . . ?
C15 C17 H17B 109.5 . . ?
C15 C17 H17C 109.5 . . ?
H17A C17 H17B 109.5 . . ?
H17A C17 H17C 109.5 . . ?
H17B C17 H17C 109.5 . . ?
P1 C18 H18 106.4 . . ?
C19 C18 P1 115.15(13) . . ?
C19 C18 H18 106.4 . . ?
C19 C18 C20 112.15(16) . . ?
C20 C18 P1 109.85(13) . . ?
C20 C18 H18 106.4 . . ?
C18 C19 H19A 109.5 . . ?
C18 C19 H19B 109.5 . . ?
C18 C19 H19C 109.5 . . ?
H19A C19 H19B 109.5 . . ?
H19A C19 H19C 109.5 . . ?
H19B C19 H19C 109.5 . . ?
C18 C20 H20A 109.5 . . ?
C18 C20 H20B 109.5 . . ?
C18 C20 H20C 109.5 . . ?
H20A C20 H20B 109.5 . . ?
H20A C20 H20C 109.5 . . ?
H20B C20 H20C 109.5 . . ?
P2 C21 H21 108.3 . . ?
C22 C21 P2 109.93(13) . . ?
C22 C21 H21 108.3 . . ?
C23 C21 P2 111.18(12) . . ?
C23 C21 H21 108.3 . . ?
C23 C21 C22 110.63(16) . . ?
C21 C22 H22A 109.5 . . ?
C21 C22 H22B 109.5 . . ?
C21 C22 H22C 109.5 . . ?
H22A C22 H22B 109.5 . . ?
H22A C22 H22C 109.5 . . ?
H22B C22 H22C 109.5 . . ?
C21 C23 H23A 109.5 . . ?
C21 C23 H23B 109.5 . . ?
C21 C23 H23C 109.5 . . ?
H23A C23 H23B 109.5 . . ?
H23A C23 H23C 109.5 . . ?
H23B C23 H23C 109.5 . . ?
P2 C24 H24 106.6 . . ?
C25 C24 P2 111.54(12) . . ?
C25 C24 H24 106.6 . . ?
C25 C24 C26 110.75(16) . . ?
C26 C24 P2 114.12(13) . . ?
C26 C24 H24 106.6 . . ?
C24 C25 H25A 109.5 . . ?
C24 C25 H25B 109.5 . . ?
C24 C25 H25C 109.5 . . ?
H25A C25 H25B 109.5 . . ?
H25A C25 H25C 109.5 . . ?
H25B C25 H25C 109.5 . . ?
C24 C26 H26A 109.5 . . ?
C24 C26 H26B 109.5 . . ?
C24 C26 H26C 109.5 . . ?
H26A C26 H26B 109.5 . . ?
H26A C26 H26C 109.5 . . ?
H26B C26 H26C 109.5 . . ?
N C27 C28 119.78(17) . . ?
N C27 C32 121.38(16) . . ?
C32 C27 C28 118.77(16) . . ?
C27 C28 H28 119.9 . . ?
C29 C28 C27 120.10(19) . . ?
C29 C28 H28 119.9 . . ?
C28 C29 H29 119.7 . . ?
C30 C29 C28 120.57(19) . . ?
C30 C29 H29 119.7 . . ?
C29 C30 H30 120.1 . . ?
C29 C30 C31 119.88(18) . . ?
C31 C30 H30 120.1 . . ?
C30 C31 H31 120.0 . . ?
C30 C31 C32 120.01(19) . . ?
C32 C31 H31 120.0 . . ?
C27 C32 H32 119.7 . . ?
C31 C32 C27 120.52(18) . . ?
C31 C32 H32 119.7 . . ?
Cl4 C51 H51A 109.2 . . ?
Cl4 C51 H51B 109.2 . . ?
Cl5 C51 Cl4 111.86(12) . . ?
Cl5 C51 H51A 109.2 . . ?
Cl5 C51 H51B 109.2 . . ?
H51A C51 H51B 107.9 . . ?

loop_
_geom_bond_atom_site_label_1
_geom_bond_atom_site_label_2
_geom_bond_distance
_geom_bond_site_symmetry_2
_geom_bond_publ_flag
Ta Cl1 2.4374(4) . ?
Ta Cl2 2.4018(4) . ?
Ta Cl3 2.4200(4) . ?
Ta P2 2.7960(4) . ?
Ta N 1.8010(15) . ?
Ta C2 2.2623(16) . ?
P1 C1 1.8151(16) . ?
P1 C8 1.7727(18) . ?
P1 C15 1.8334(17) . ?
P1 C18 1.8276(17) . ?
P2 C10 1.8328(16) . ?
P2 C21 1.8527(18) . ?
P2 C24 1.8629(18) . ?
N C27 1.374(2) . ?
C1 C2 1.374(2) . ?
C1 C9 1.485(2) . ?
C2 C3 1.499(2) . ?
C3 C4 1.396(2) . ?
C3 C8 1.409(2) . ?
C4 H4 0.9500 . ?
C4 C5 1.396(3) . ?
C5 H5 0.9500 . ?
C5 C6 1.388(3) . ?
C6 H6 0.9500 . ?
C6 C7 1.386(3) . ?
C7 H7 0.9500 . ?
C7 C8 1.394(2) . ?
C9 C10 1.420(2) . ?
C9 C14 1.405(2) . ?
C10 C11 1.398(2) . ?
C11 H11 0.9500 . ?
C11 C12 1.390(2) . ?
C12 H12 0.9500 . ?
C12 C13 1.378(2) . ?
C13 H13 0.9500 . ?
C13 C14 1.388(2) . ?
C14 H14 0.9500 . ?
C15 H15 1.0000 . ?
C15 C16 1.533(2) . ?
C15 C17 1.530(2) . ?
C16 H16A 0.9800 . ?
C16 H16B 0.9800 . ?
C16 H16C 0.9800 . ?
C17 H17A 0.9800 . ?
C17 H17B 0.9800 . ?
C17 H17C 0.9800 . ?
C18 H18 1.0000 . ?
C18 C19 1.531(3) . ?
C18 C20 1.532(3) . ?
C19 H19A 0.9800 . ?
C19 H19B 0.9800 . ?
C19 H19C 0.9800 . ?
C20 H20A 0.9800 . ?
C20 H20B 0.9800 . ?
C20 H20C 0.9800 . ?
C21 H21 1.0000 . ?
C21 C22 1.534(3) . ?
C21 C23 1.528(3) . ?
C22 H22A 0.9800 . ?
C22 H22B 0.9800 . ?
C22 H22C 0.9800 . ?
C23 H23A 0.9800 . ?
C23 H23B 0.9800 . ?
C23 H23C 0.9800 . ?
C24 H24 1.0000 . ?
C24 C25 1.529(3) . ?
C24 C26 1.533(3) . ?
C25 H25A 0.9800 . ?
C25 H25B 0.9800 . ?
C25 H25C 0.9800 . ?
C26 H26A 0.9800 . ?
C26 H26B 0.9800 . ?
C26 H26C 0.9800 . ?
C27 C28 1.400(2) . ?
C27 C32 1.400(2) . ?
C28 H28 0.9500 . ?
C28 C29 1.392(3) . ?
C29 H29 0.9500 . ?
C29 C30 1.381(3) . ?
C30 H30 0.9500 . ?
C30 C31 1.389(3) . ?
C31 H31 0.9500 . ?
C31 C32 1.390(3) . ?
C32 H32 0.9500 . ?
Cl4 C51 1.772(2) . ?
Cl5 C51 1.751(2) . ?
C51 H51A 0.9900 . ?
C51 H51B 0.9900 . ?

loop_
_geom_torsion_atom_site_label_1
_geom_torsion_atom_site_label_2
_geom_torsion_atom_site_label_3
_geom_torsion_atom_site_label_4
_geom_torsion
_geom_torsion_site_symmetry_1
_geom_torsion_site_symmetry_2
_geom_torsion_site_symmetry_3
_geom_torsion_site_symmetry_4
_geom_torsion_publ_flag
Ta P2 C10 C9 31.43(14) . . . . ?
Ta P2 C10 C11 -143.35(12) . . . . ?
Ta P2 C21 C22 -71.14(14) . . . . ?
Ta P2 C21 C23 51.71(14) . . . . ?
Ta P2 C24 C25 -60.94(14) . . . . ?
Ta P2 C24 C26 172.62(12) . . . . ?
Ta C2 C3 C4 21.0(2) . . . . ?
Ta C2 C3 C8 -160.46(11) . . . . ?
P1 C1 C2 Ta 154.10(9) . . . . ?
P1 C1 C2 C3 -11.76(16) . . . . ?
P1 C1 C9 C10 155.75(13) . . . . ?
P1 C1 C9 C14 -19.5(2) . . . . ?
P2 C10 C11 C12 172.80(14) . . . . ?
N C27 C28 C29 172.94(18) . . . . ?
N C27 C32 C31 -173.65(18) . . . . ?
C1 P1 C8 C3 -7.59(12) . . . . ?
C1 P1 C8 C7 174.17(16) . . . . ?
C1 P1 C15 C16 160.83(12) . . . . ?
C1 P1 C15 C17 36.75(15) . . . . ?
C1 P1 C18 C19 80.74(16) . . . . ?
C1 P1 C18 C20 -47.01(16) . . . . ?
C1 C2 C3 C4 -172.00(16) . . . . ?
C1 C2 C3 C8 6.6(2) . . . . ?
C1 C9 C10 P2 12.7(2) . . . . ?
C1 C9 C10 C11 -172.50(15) . . . . ?
C1 C9 C14 C13 174.20(16) . . . . ?
C2 C1 C9 C10 -29.2(3) . . . . ?
C2 C1 C9 C14 155.56(17) . . . . ?
C2 C3 C4 C5 178.24(16) . . . . ?
C2 C3 C8 P1 2.27(17) . . . . ?
C2 C3 C8 C7 -179.35(15) . . . . ?
C3 C4 C5 C6 0.6(3) . . . . ?
C4 C3 C8 P1 -179.01(12) . . . . ?
C4 C3 C8 C7 -0.6(2) . . . . ?
C4 C5 C6 C7 0.0(3) . . . . ?
C5 C6 C7 C8 -0.9(3) . . . . ?
C6 C7 C8 P1 179.23(14) . . . . ?
C6 C7 C8 C3 1.2(3) . . . . ?
C8 P1 C1 C2 11.49(12) . . . . ?
C8 P1 C1 C9 -172.42(13) . . . . ?
C8 P1 C15 C16 58.71(14) . . . . ?
C8 P1 C15 C17 -65.38(14) . . . . ?
C8 P1 C18 C19 -171.46(13) . . . . ?
C8 P1 C18 C20 60.79(15) . . . . ?
C8 C3 C4 C5 -0.3(2) . . . . ?
C9 C1 C2 Ta -21.4(2) . . . . ?
C9 C1 C2 C3 172.78(15) . . . . ?
C9 C10 C11 C12 -2.1(3) . . . . ?
C10 P2 C21 C22 170.87(13) . . . . ?
C10 P2 C21 C23 -66.28(14) . . . . ?
C10 P2 C24 C25 58.49(14) . . . . ?
C10 P2 C24 C26 -67.95(15) . . . . ?
C10 C9 C14 C13 -1.4(2) . . . . ?
C10 C11 C12 C13 -0.1(3) . . . . ?
C11 C12 C13 C14 1.6(3) . . . . ?
C12 C13 C14 C9 -0.8(3) . . . . ?
C14 C9 C10 P2 -172.03(12) . . . . ?
C14 C9 C10 C11 2.8(2) . . . . ?
C15 P1 C1 C2 -99.83(12) . . . . ?
C15 P1 C1 C9 76.26(14) . . . . ?
C15 P1 C8 C3 105.93(12) . . . . ?
C15 P1 C8 C7 -72.31(17) . . . . ?
C15 P1 C18 C19 -51.98(16) . . . . ?
C15 P1 C18 C20 -179.73(13) . . . . ?
C18 P1 C1 C2 127.21(12) . . . . ?
C18 P1 C1 C9 -56.69(15) . . . . ?
C18 P1 C8 C3 -132.70(12) . . . . ?
C18 P1 C8 C7 49.07(18) . . . . ?
C18 P1 C15 C16 -61.47(14) . . . . ?
C18 P1 C15 C17 174.45(12) . . . . ?
C21 P2 C10 C9 156.40(13) . . . . ?
C21 P2 C10 C11 -18.38(15) . . . . ?
C21 P2 C24 C25 167.89(13) . . . . ?
C21 P2 C24 C26 41.45(16) . . . . ?
C24 P2 C10 C9 -95.65(14) . . . . ?
C24 P2 C10 C11 89.58(14) . . . . ?
C24 P2 C21 C22 60.86(15) . . . . ?
C24 P2 C21 C23 -176.29(13) . . . . ?
C27 C28 C29 C30 1.3(3) . . . . ?
C28 C27 C32 C31 3.1(3) . . . . ?
C28 C29 C30 C31 2.1(3) . . . . ?
C29 C30 C31 C32 -2.9(3) . . . . ?
C30 C31 C32 C27 0.3(3) . . . . ?
C32 C27 C28 C29 -3.8(3) . . . . ?
